data_7204801
loop_
_publ_author_name
'Makha, Mohamed'
'Raston, Colin L.'
'Skelton, Brian W.'
'White, Allan H.'

_publ_section_title
;
 A more benign approach to the synthesis of calixarenes
;
_journal_issue 3
_journal_name_full 'Green Chemistry'
_journal_page_first 158
_journal_paper_doi 10.1039/b315204a
_journal_volume 6
_journal_year 2004
_chemical_formula_moiety 'C64 H64 O4, 2(C7 H8)'
_chemical_formula_sum 'C78 H80 O4'
_chemical_formula_weight 1081.58
_space_group_IT_number 15
_symmetry_cell_setting monoclinic
_symmetry_space_group_name_Hall '-C 2yc'
_symmetry_space_group_name_H-M 'C 1 2/c 1'
_cell_angle_alpha 90.00000
_cell_angle_beta 91.02(5)
_cell_angle_gamma 90.00000
_cell_formula_units_Z 8
_cell_length_a 27.15(2)
_cell_length_b 14.785(12)
_cell_length_c 31.326(17)
_cell_measurement_reflns_used 8
_cell_measurement_temperature 295(2)
_cell_measurement_theta_max 17.6
_cell_measurement_theta_min 14.0
_cell_volume 12573(15)
_computing_cell_refinement 'Enraf Nonius software'
_computing_data_collection 'Enraf Nonius software'
_computing_data_reduction xtal
_computing_molecular_graphics xtal
_computing_publication_material 'xtal BONDLA CIFIO'
_computing_structure_refinement xtal
_computing_structure_solution xtal
_diffrn_ambient_temperature 295(2)
_diffrn_measured_fraction_theta_full 1.0
_diffrn_measured_fraction_theta_max 1.0
_diffrn_measurement_device_type
;
CAD4 diffractometer
;
_diffrn_measurement_method '2\q-\w scans'
_diffrn_radiation_detector 'scintillation counter'
_diffrn_radiation_monochromator graphite
_diffrn_radiation_source 'sealed tube'
_diffrn_radiation_type 'Mo K\a'
_diffrn_radiation_wavelength .71073
_diffrn_reflns_av_R_equivalents .026
_diffrn_reflns_av_sigmaI/netI .033
_diffrn_reflns_limit_h_max 1
_diffrn_reflns_limit_h_min -32
_diffrn_reflns_limit_k_max 0
_diffrn_reflns_limit_k_min -17
_diffrn_reflns_limit_l_max 37
_diffrn_reflns_limit_l_min -37
_diffrn_reflns_number 11628
_diffrn_reflns_theta_full 25.0
_diffrn_reflns_theta_max 25.0
_diffrn_reflns_theta_min 1.3
_diffrn_standards_decay_% 0
_diffrn_standards_interval_time 60
_diffrn_standards_number 8
_exptl_absorpt_coefficient_mu .069
_exptl_absorpt_correction_type none
_exptl_absorpt_process_details
;
?
;
_exptl_crystal_colour colourless
_exptl_crystal_density_diffrn 1.143
_exptl_crystal_density_method 'not measured'
_exptl_crystal_description block
_exptl_crystal_F_000 4054
_exptl_crystal_size_max 1.05
_exptl_crystal_size_mid .70
_exptl_crystal_size_min .65
_refine_diff_density_max .53
_refine_diff_density_min -.56
_refine_ls_extinction_coef 4646(450)
_refine_ls_extinction_method Zachariasen
_refine_ls_goodness_of_fit_all 1.34
_refine_ls_goodness_of_fit_ref 1.15
_refine_ls_hydrogen_treatment noref
_refine_ls_matrix_type full
_refine_ls_number_constraints 0
_refine_ls_number_parameters 741
_refine_ls_number_reflns 5153
_refine_ls_number_restraints 0
_refine_ls_R_factor_all .144
_refine_ls_R_factor_gt .072
_refine_ls_shift/su_max .048
_refine_ls_shift/su_mean .007
_refine_ls_structure_factor_coef F
_refine_ls_weighting_scheme calc
_refine_ls_wR_factor_all .098
_refine_ls_wR_factor_ref .144
_reflns_d_resolution_high .842
_reflns_d_resolution_low 15.661
_reflns_limit_h_max 32
_reflns_limit_h_min 0
_reflns_limit_k_max 17
_reflns_limit_k_min 0
_reflns_limit_l_max 37
_reflns_limit_l_min -37
_reflns_number_gt 5153
_reflns_number_total 11001
_reflns_threshold_expression 'I    > 3.00 sig(I   )'
_cod_data_source_file b315204a.txt
_cod_data_source_block clrcal
_cod_original_sg_symbol_Hall -c_2yc
_cod_original_sg_symbol_H-M C_1_2/c_1
_cod_database_code 7204801

loop_
_symmetry_equiv_pos_as_xyz
+x,+y,+z
-x,+y,1/2-z
-x,-y,-z
+x,-y,1/2+z
1/2+x,1/2+y,+z
1/2-x,1/2+y,1/2-z
1/2-x,1/2-y,-z
1/2+x,1/2-y,1/2+z

loop_
_atom_site_label
_atom_site_fract_x
_atom_site_fract_y
_atom_site_fract_z
_atom_site_U_iso_or_equiv
_atom_site_adp_type
_atom_site_calc_flag
_atom_site_calc_attached_atom
_atom_site_occupancy
_atom_site_disorder_assembly
_atom_site_disorder_group
O11 .43025(13) .2202(2) .49463(11) .066(2) Uani ? ? 1.00000 ? ?
C11 .44774(18) .2591(3) .45757(15) .056(3) Uani ? ? 1.00000 ? ?
C12 .42354(17) .3352(3) .44031(16) .055(3) Uani ? ? 1.00000 ? ?
C13 .44387(18) .3756(3) .40477(16) .056(3) Uani ? ? 1.00000 ? ?
C14 .48656(18) .3445(3) .38556(16) .059(3) Uani ? ? 1.00000 ? ?
C141 .50889(19) .3947(4) .34803(17) .067(4) Uani ? ? 1.00000 ? ?
C142 .4682(2) .4312(5) .31809(19) .094(5) Uani ? ? 1.00000 ? ?
C143 .5418(3) .3298(5) .3213(2) .099(5) Uani ? ? 1.00000 ? ?
C15 .50840(18) .2669(3) .40314(16) .059(3) Uani ? ? 1.00000 ? ?
C16 .48996(17) .2240(3) .43890(16) .053(3) Uani ? ? 1.00000 ? ?
C11' .54265(19) .4717(4) .36389(18) .067(4) Uani ? ? 1.00000 ? ?
C12' .5543(3) .4849(5) .4050(2) .122(6) Uani ? ? 1.00000 ? ?
C13' .5851(3) .5541(6) .4193(3) .157(8) Uani ? ? 1.00000 ? ?
C14' .6052(3) .6124(5) .3910(3) .119(6) Uani ? ? 1.00000 ? ?
C15' .5931(3) .6015(5) .3499(3) .120(6) Uani ? ? 1.00000 ? ?
C16' .5629(3) .5320(5) .3356(2) .100(5) Uani ? ? 1.00000 ? ?
C1 .37619(19) .3704(3) .45943(16) .061(3) Uani ? ? 1.00000 ? ?
O21 .33257(13) .2173(2) .50176(10) .065(2) Uani ? ? 1.00000 ? ?
C21 .31119(18) .2462(3) .46366(15) .055(3) Uani ? ? 1.00000 ? ?
C22 .26919(18) .2004(3) .44828(16) .056(3) Uani ? ? 1.00000 ? ?
C23 .24790(18) .2330(4) .41053(18) .068(4) Uani ? ? 1.00000 ? ?
C24 .26532(18) .3076(4) .38853(18) .067(4) Uani ? ? 1.00000 ? ?
C241 .2372(2) .3459(5) .3493(2) .096(5) Uani ? ? 1.00000 ? ?
C242 .2151(3) .2700(7) .3215(3) .169(8) Uani ? ? 1.00000 ? ?
C243 .1954(3) .4039(7) .3673(3) .179(9) Uani ? ? 1.00000 ? ?
C25 .30686(18) .3509(3) .40554(17) .063(3) Uani ? ? 1.00000 ? ?
C26 .33010(18) .3205(3) .44257(17) .057(3) Uani ? ? 1.00000 ? ?
C21' .2716(2) .4008(4) .32144(19) .078(4) Uani ? ? 1.00000 ? ?
C22' .3095(2) .3587(5) .3007(2) .091(5) Uani ? ? 1.00000 ? ?
C23' .3415(3) .4040(6) .2749(2) .108(6) Uani ? ? 1.00000 ? ?
C24' .3356(3) .4952(6) .2693(2) .127(7) Uani ? ? 1.00000 ? ?
C25' .2994(3) .5403(5) .2899(3) .130(7) Uani ? ? 1.00000 ? ?
C26' .2673(3) .4928(5) .3159(2) .106(6) Uani ? ? 1.00000 ? ?
C2 .24857(18) .1173(4) .46924(17) .065(3) Uani ? ? 1.00000 ? ?
O31 .33744(12) .0374(2) .49969(10) .062(2) Uani ? ? 1.00000 ? ?
C31 .31403(18) -.0040(3) .46552(14) .050(3) Uani ? ? 1.00000 ? ?
C32 .33545(17) -.0802(3) .44688(14) .050(3) Uani ? ? 1.00000 ? ?
C33 .30954(17) -.1218(3) .41374(15) .052(3) Uani ? ? 1.00000 ? ?
C34 .26296(18) -.0924(3) .39902(15) .055(3) Uani ? ? 1.00000 ? ?
C341 .23456(18) -.1431(4) .36444(16) .061(3) Uani ? ? 1.00000 ? ?
C342 .2698(2) -.1770(5) .32963(18) .099(5) Uani ? ? 1.00000 ? ?
C343 .1951(3) -.0814(5) .3425(2) .101(5) Uani ? ? 1.00000 ? ?
C35 .24407(18) -.0145(3) .41800(16) .058(3) Uani ? ? 1.00000 ? ?
C36 .26888(17) .0301(3) .45113(15) .053(3) Uani ? ? 1.00000 ? ?
C31' .20698(17) -.2238(4) .38325(16) .057(3) Uani ? ? 1.00000 ? ?
C32' .2097(2) -.2474(5) .42540(18) .086(4) Uani ? ? 1.00000 ? ?
C33' .1850(3) -.3227(5) .4417(2) .105(5) Uani ? ? 1.00000 ? ?
C34' .1557(2) -.3726(5) .4161(2) .089(5) Uani ? ? 1.00000 ? ?
C35' .1520(3) -.3509(5) .3741(2) .115(6) Uani ? ? 1.00000 ? ?
C36' .1772(3) -.2764(5) .35820(19) .094(5) Uani ? ? 1.00000 ? ?
C3 .38530(18) -.1157(3) .46048(15) .057(3) Uani ? ? 1.00000 ? ?
O41 .43456(12) .0403(2) .49620(10) .062(2) Uani ? ? 1.00000 ? ?
C41 .45091(18) .0084(3) .45690(15) .055(3) Uani ? ? 1.00000 ? ?
C42 .48967(17) .0530(3) .43732(16) .056(3) Uani ? ? 1.00000 ? ?
C43 .50570(17) .0177(4) .39864(17) .061(3) Uani ? ? 1.00000 ? ?
C44 .48551(18) -.0593(4) .38020(17) .063(3) Uani ? ? 1.00000 ? ?
C441 .5077(2) -.1012(4) .33979(18) .077(4) Uani ? ? 1.00000 ? ?
C442 .5275(3) -.0272(6) .3098(2) .129(6) Uani ? ? 1.00000 ? ?
C443 .5510(2) -.1586(6) .3547(3) .128(6) Uani ? ? 1.00000 ? ?
C45 .44641(18) -.1006(3) .40130(16) .060(3) Uani ? ? 1.00000 ? ?
C46 .42841(17) -.0682(3) .43964(15) .050(3) Uani ? ? 1.00000 ? ?
C41' .4684(2) -.1551(4) .31520(17) .071(4) Uani ? ? 1.00000 ? ?
C42' .4259(2) -.1134(4) .29951(18) .075(4) Uani ? ? 1.00000 ? ?
C43' .3904(2) -.1576(5) .27646(19) .084(4) Uani ? ? 1.00000 ? ?
C44' .3961(3) -.2479(5) .2677(2) .103(5) Uani ? ? 1.00000 ? ?
C45' .4371(3) -.2918(5) .2823(3) .121(6) Uani ? ? 1.00000 ? ?
C46' .4736(3) -.2465(5) .3062(2) .099(5) Uani ? ? 1.00000 ? ?
C4 .51353(17) .1373(4) .45545(16) .062(3) Uani ? ? 1.00000 ? ?
C011 .3730(4) .1279(6) .3738(3) .155(8) Uani ? ? 1.00000 ? ?
C01 .3702(2) .1228(4) .32847(19) .084(4) Uani ? ? 1.00000 ? ?
C02 .4069(3) .1567(6) .3055(3) .169(9) Uani ? ? 1.00000 ? ?
C03 .4063(9) .1564(10) .2663(4) .43(2) Uani ? ? 1.00000 ? ?
C04 .3730(6) .1210(8) .2460(3) .275(14) Uani ? ? 1.00000 ? ?
C05 .3235(5) .0771(9) .2656(6) .315(17) Uani ? ? 1.00000 ? ?
C06 .3313(3) .0854(6) .3094(4) .181(9) Uani ? ? 1.00000 ? ?
C011' .4562(6) .6460(8) .4658(5) .37(2) Uani ? ? 1.00000 ? ?
C01' .4174(4) .6304(6) .4540(4) .239(12) Uani ? ? 1.00000 ? ?
C02' .4066(5) .6298(6) .4100(3) .250(12) Uani ? ? 1.00000 ? ?
C03' .3649(6) .6190(6) .3968(3) .267(14) Uani ? ? 1.00000 ? ?
C04' .3235(4) .6121(7) .4297(6) .303(16) Uani ? ? 1.00000 ? ?
C05' .3314(6) .6164(7) .4676(4) .303(16) Uani ? ? 1.00000 ? ?
C06' .3769(5) .6263(6) .4837(4) .269(14) Uani ? ? 1.00000 ? ?
H11 .43611 .13554 .49438 .10000 Uiso ? ? 1.00000 ? ?
H13 .42652 .42672 .39171 .07600 Uiso ? ? 1.00000 ? ?
H142a .44725 .38334 .30643 .15000 Uiso ? ? 1.00000 ? ?
H142b .44710 .47296 .33220 .15000 Uiso ? ? 1.00000 ? ?
H142c .48049 .46296 .29297 .15000 Uiso ? ? 1.00000 ? ?
H143a .56833 .30594 .33854 .14300 Uiso ? ? 1.00000 ? ?
H143b .52321 .27774 .31054 .14300 Uiso ? ? 1.00000 ? ?
H143c .55584 .35832 .29689 .14300 Uiso ? ? 1.00000 ? ?
H15 .53805 .24285 .38974 .08100 Uiso ? ? 1.00000 ? ?
H12' .54074 .44362 .42692 .16000 Uiso ? ? 1.00000 ? ?
H13' .59407 .55629 .45111 .19900 Uiso ? ? 1.00000 ? ?
H14' .62545 .66417 .40461 .16500 Uiso ? ? 1.00000 ? ?
H15' .60627 .64574 .33159 .15700 Uiso ? ? 1.00000 ? ?
H16' .55677 .52587 .30456 .15900 Uiso ? ? 1.00000 ? ?
H1a .37757 .36489 .49019 .08400 Uiso ? ? 1.00000 ? ?
H1b .37287 .43425 .45321 .08400 Uiso ? ? 1.00000 ? ?
H21 .36447 .21624 .49219 .08000 Uiso ? ? 1.00000 ? ?
H23 .21913 .19926 .39779 .08300 Uiso ? ? 1.00000 ? ?
H242a .24276 .23180 .30986 .25000 Uiso ? ? 1.00000 ? ?
H242b .19471 .22891 .33591 .25000 Uiso ? ? 1.00000 ? ?
H242c .19770 .28891 .29564 .25000 Uiso ? ? 1.00000 ? ?
H243a .17321 .36679 .38462 .25500 Uiso ? ? 1.00000 ? ?
H243b .20710 .45121 .38362 .25500 Uiso ? ? 1.00000 ? ?
H243c .17581 .42515 .34323 .25500 Uiso ? ? 1.00000 ? ?
H25 .32045 .40370 .39107 .08200 Uiso ? ? 1.00000 ? ?
H22' .31691 .29312 .30627 .11300 Uiso ? ? 1.00000 ? ?
H23' .36621 .37527 .25920 .14900 Uiso ? ? 1.00000 ? ?
H24' .35698 .53221 .25106 .15500 Uiso ? ? 1.00000 ? ?
H25' .29294 .60533 .28534 .17500 Uiso ? ? 1.00000 ? ?
H26' .24140 .52779 .33184 .14000 Uiso ? ? 1.00000 ? ?
H2a .25708 .11976 .49972 .08500 Uiso ? ? 1.00000 ? ?
H2b .21350 .11777 .46705 .08500 Uiso ? ? 1.00000 ? ?
H31 .32504 .11948 .50039 .09300 Uiso ? ? 1.00000 ? ?
H33 .32350 -.17481 .40084 .07200 Uiso ? ? 1.00000 ? ?
H342a .28708 -.12874 .31647 .15000 Uiso ? ? 1.00000 ? ?
H342b .29444 -.21788 .34192 .15000 Uiso ? ? 1.00000 ? ?
H342c .25328 -.21110 .30716 .15000 Uiso ? ? 1.00000 ? ?
H343a .17222 -.05847 .36201 .15600 Uiso ? ? 1.00000 ? ?
H343b .21093 -.02894 .32895 .15600 Uiso ? ? 1.00000 ? ?
H343c .17717 -.11142 .31958 .15600 Uiso ? ? 1.00000 ? ?
H35 .21206 .00833 .40763 .07600 Uiso ? ? 1.00000 ? ?
H32' .22925 -.20623 .44514 .12200 Uiso ? ? 1.00000 ? ?
H33' .18846 -.33586 .47274 .13900 Uiso ? ? 1.00000 ? ?
H34' .13807 -.42356 .42849 .11500 Uiso ? ? 1.00000 ? ?
H35' .13427 -.38952 .35476 .15300 Uiso ? ? 1.00000 ? ?
H36' .17492 -.26201 .32718 .11700 Uiso ? ? 1.00000 ? ?
H3a .38807 -.11104 .49119 .08000 Uiso ? ? 1.00000 ? ?
H3b .38581 -.17978 .45379 .08000 Uiso ? ? 1.00000 ? ?
H41 .38913 .03097 .50000 .09300 Uiso ? ? 1.00000 ? ?
H43 .53189 .04902 .38340 .08100 Uiso ? ? 1.00000 ? ?
H442a .50058 .01361 .30062 .17800 Uiso ? ? 1.00000 ? ?
H442b .55156 .01187 .32376 .17800 Uiso ? ? 1.00000 ? ?
H442c .54184 -.04929 .28434 .17800 Uiso ? ? 1.00000 ? ?
H443a .57554 -.12497 .36914 .18900 Uiso ? ? 1.00000 ? ?
H443b .54026 -.20710 .37226 .18900 Uiso ? ? 1.00000 ? ?
H443c .56601 -.18606 .32946 .18900 Uiso ? ? 1.00000 ? ?
H45 .43052 -.15470 .38807 .08200 Uiso ? ? 1.00000 ? ?
H42' .42048 -.04769 .30487 .10200 Uiso ? ? 1.00000 ? ?
H43' .36252 -.12671 .26603 .11500 Uiso ? ? 1.00000 ? ?
H44' .37171 -.28047 .25069 .13400 Uiso ? ? 1.00000 ? ?
H45' .44175 -.35871 .27782 .15200 Uiso ? ? 1.00000 ? ?
H46' .50419 -.27768 .31528 .14700 Uiso ? ? 1.00000 ? ?
H4a .51129 .13792 .48643 .08000 Uiso ? ? 1.00000 ? ?
H4b .54796 .13848 .44902 .08000 Uiso ? ? 1.00000 ? ?
H011a .36303 .07299 .38546 .21000 Uiso ? ? 1.00000 ? ?
H011b .40528 .13465 .38253 .21000 Uiso ? ? 1.00000 ? ?
H011c .35479 .17414 .39289 .21000 Uiso ? ? 1.00000 ? ?
H02 .43294 .18370 .31894 .23000 Uiso ? ? 1.00000 ? ?
H03 .42946 .17482 .25151 .41000 Uiso ? ? 1.00000 ? ?
H04 .37516 .12435 .21710 .29000 Uiso ? ? 1.00000 ? ?
H05 .29776 .05249 .25174 .45000 Uiso ? ? 1.00000 ? ?
H06 .30775 .06327 .32700 .23000 Uiso ? ? 1.00000 ? ?
H011'a .46894 .60206 .48948 .50000 Uiso ? ? 1.00000 ? ?
H011'c .46361 .70489 .47971 .50000 Uiso ? ? 1.00000 ? ?
H011'b .48441 .64037 .44539 .50000 Uiso ? ? 1.00000 ? ?
H02' .43495 .63810 .39129 .30000 Uiso ? ? 1.00000 ? ?
H03' .35862 .61568 .36803 .30000 Uiso ? ? 1.00000 ? ?
H04' .29176 .60547 .42234 .30000 Uiso ? ? 1.00000 ? ?
H05' .30982 .61122 .48966 .30000 Uiso ? ? 1.00000 ? ?
H06' .38922 .63756 .51335 .30000 Uiso ? ? 1.00000 ? ?

loop_
_atom_site_aniso_label
_atom_site_aniso_U_11
_atom_site_aniso_U_22
_atom_site_aniso_U_33
_atom_site_aniso_U_12
_atom_site_aniso_U_13
_atom_site_aniso_U_23
O11 .077(3) .062(2) .060(2) -.002(2) .005(2) .003(2)
C11 .063(3) .054(3) .051(3) -.010(3) -.004(3) -.000(3)
C12 .051(3) .051(3) .062(3) -.010(3) -.003(3) -.007(3)
C13 .059(3) .047(3) .064(3) -.004(3) -.005(3) -.000(3)
C14 .051(3) .062(4) .063(3) -.012(3) -.001(3) -.000(3)
C141 .068(4) .070(4) .064(3) -.004(3) .006(3) .004(3)
C142 .083(4) .131(6) .069(4) -.011(4) -.012(3) .030(4)
C143 .127(6) .095(5) .075(4) -.001(5) .036(4) -.002(4)
C15 .052(3) .058(3) .067(3) -.006(3) -.003(3) .003(3)
C16 .047(3) .053(3) .060(3) -.006(3) -.011(2) .000(3)
C11' .052(3) .068(4) .082(4) -.003(3) .006(3) .012(3)
C12' .159(7) .124(7) .084(5) -.075(6) -.013(5) .013(5)
C13' .188(9) .158(8) .122(7) -.102(7) -.024(6) -.003(6)
C14' .087(5) .083(5) .188(8) -.023(4) -.009(5) .002(5)
C15' .102(5) .092(6) .168(8) -.028(5) .021(5) .037(5)
C16' .103(5) .093(5) .105(5) -.026(4) .017(4) .017(4)
C1 .068(3) .048(3) .068(3) -.000(3) .008(3) -.003(3)
O21 .069(2) .070(3) .056(2) .003(2) .0157(18) -.003(2)
C21 .056(3) .053(3) .058(3) .008(3) .014(3) -.004(3)
C22 .052(3) .050(3) .067(3) .009(3) .016(3) -.001(3)
C23 .046(3) .070(4) .088(4) .004(3) .004(3) -.003(3)
C24 .044(3) .067(4) .089(4) .007(3) .006(3) .010(3)
C241 .061(4) .096(5) .129(6) .002(4) -.014(4) .042(5)
C242 .174(8) .185(9) .144(8) -.100(7) -.092(7) .068(7)
C243 .083(5) .216(11) .239(11) .070(6) .041(6) .141(9)
C25 .055(3) .056(3) .079(4) .006(3) .012(3) .010(3)
C26 .050(3) .050(3) .073(4) .005(3) .016(3) -.003(3)
C21' .064(4) .086(5) .084(4) .005(3) -.018(3) .022(4)
C22' .091(5) .094(5) .089(5) .002(4) -.021(4) .018(4)
C23' .097(5) .144(7) .084(5) -.012(5) -.007(4) .003(5)
C24' .140(7) .149(8) .091(5) -.049(6) .001(5) .030(5)
C25' .172(8) .097(6) .121(6) -.023(6) .009(6) .036(5)
C26' .113(6) .091(5) .113(6) .013(4) -.000(5) .019(4)
C2 .055(3) .062(4) .078(4) -.002(3) .021(3) .001(3)
O31 .071(2) .058(2) .057(2) .003(2) .0018(18) -.0052(18)
C31 .060(3) .047(3) .045(3) -.007(3) .010(2) .000(2)
C32 .057(3) .046(3) .046(3) -.004(2) .008(2) .007(2)
C33 .055(3) .045(3) .057(3) .004(3) .009(2) .003(3)
C34 .058(3) .051(3) .055(3) -.005(3) .006(3) .006(3)
C341 .063(3) .065(4) .055(3) -.011(3) .000(3) .002(3)
C342 .094(5) .145(7) .058(4) -.039(5) .021(3) -.027(4)
C343 .136(6) .084(5) .081(5) -.009(4) -.040(4) .017(4)
C35 .051(3) .058(3) .065(3) -.004(3) .008(3) .011(3)
C36 .049(3) .049(3) .061(3) .002(3) .017(2) .006(3)
C31' .046(3) .066(4) .060(3) -.004(3) -.000(3) -.002(3)
C32' .092(5) .107(5) .058(4) -.042(4) .001(3) .006(4)
C33' .112(6) .125(6) .077(5) -.050(5) .008(4) .018(4)
C34' .088(4) .087(5) .093(5) -.025(4) .020(4) .005(4)
C35' .143(7) .110(6) .090(5) -.062(5) -.009(5) -.002(4)
C36' .116(5) .097(5) .068(4) -.039(4) -.014(4) .014(4)
C3 .064(3) .053(3) .055(3) .005(3) .002(3) .009(3)
O41 .066(2) .068(2) .052(2) .002(2) -.0023(18) .0047(19)
C41 .055(3) .059(3) .051(3) .012(3) -.006(2) .009(3)
C42 .045(3) .059(3) .065(3) .004(3) -.006(3) .010(3)
C43 .044(3) .068(4) .069(4) .004(3) .001(3) .013(3)
C44 .050(3) .067(4) .072(4) .006(3) .005(3) .003(3)
C441 .062(4) .089(5) .082(4) .006(3) .021(3) -.013(4)
C442 .133(7) .163(8) .091(5) -.070(6) .057(5) -.027(5)
C443 .066(4) .171(8) .146(7) .038(5) -.000(4) -.054(6)
C45 .058(3) .057(3) .064(3) .004(3) .001(3) -.001(3)
C46 .053(3) .047(3) .049(3) .005(2) -.004(2) .007(2)
C41' .067(4) .080(4) .068(4) .007(3) .024(3) -.009(3)
C42' .078(4) .072(4) .077(4) -.002(3) .018(3) -.000(3)
C43' .076(4) .103(5) .071(4) -.001(4) .002(3) -.001(4)
C44' .103(5) .129(6) .078(5) -.016(5) -.001(4) -.010(4)
C45' .159(7) .074(5) .130(7) .000(5) -.001(6) -.028(5)
C46' .104(5) .081(5) .111(5) .017(4) .004(4) -.017(4)
C4 .050(3) .067(4) .069(3) -.001(3) -.008(3) .004(3)
C011 .218(10) .151(8) .098(6) .082(8) -.001(6) -.005(6)
C01 .096(5) .070(4) .086(4) .022(4) .005(4) .004(4)
C02 .181(9) .092(6) .238(11) .029(6) .116(8) .051(7)
C03 .86(4) .248(16) .201(13) .31(2) .24(2) .105(12)
C04 .52(2) .225(12) .074(6) .212(14) -.063(9) -.031(7)
C05 .285(16) .168(12) .48(2) .045(11) -.233(16) -.115(14)
C06 .130(7) .099(6) .309(13) .008(5) -.131(8) -.045(8)
C011' .34(2) .093(9) .66(3) -.004(11) -.22(2) -.064(14)
C01' .221(11) .070(6) .421(19) .041(7) -.134(12) -.077(9)
C02' .52(2) .079(7) .151(9) .016(10) -.106(12) -.022(6)
C03' .47(2) .079(7) .249(13) .081(10) -.137(14) -.031(8)
C04' .238(14) .086(8) .59(3) .050(8) .076(16) -.037(12)
C05' .60(3) .090(8) .211(13) .098(13) -.052(15) -.016(8)
C06' .320(16) .066(6) .42(2) .077(8) -.124(14) -.022(9)

loop_
_atom_type_symbol
_atom_type_description
_atom_type_oxidation_number
_atom_type_number_in_cell
_atom_type_scat_dispersion_real
_atom_type_scat_dispersion_imag
_atom_type_scat_source
C ? 0 624 .002014 .002014 'IT Vol C. Table 6.1.1.4  Table 6.1.1.5'
H ? 0 640 0 0 'IT Vol C. Table 6.1.1.4  Table 6.1.1.5'
O ? 0 32 .007996 .005981 'IT Vol C. Table 6.1.1.4  Table 6.1.1.5'

loop_
_diffrn_attenuator_code
_diffrn_attenuator_scale
? ?

loop_
_geom_angle_atom_site_label_1
_geom_angle_atom_site_label_2
_geom_angle_atom_site_label_3
_geom_angle_site_symmetry_1
_geom_angle_site_symmetry_2
_geom_angle_site_symmetry_3
_geom_angle
_geom_angle_publ_flag
C11 O11 H11 . . . 111.2 ?
O11 C11 C12 . . . 119.3(4) ?
O11 C11 C16 . . . 119.5(4) ?
C12 C11 C16 . . . 121.2(4) ?
C11 C12 C13 . . . 117.6(4) ?
C11 C12 C1 . . . 121.0(4) ?
C13 C12 C1 . . . 121.4(4) ?
C12 C13 C14 . . . 123.4(5) ?
C12 C13 H13 . . . 118.3 ?
C14 C13 H13 . . . 118.2 ?
C13 C14 C141 . . . 121.2(5) ?
C13 C14 C15 . . . 116.8(5) ?
C141 C14 C15 . . . 122.0(4) ?
C14 C141 C142 . . . 110.5(4) ?
C14 C141 C143 . . . 110.7(5) ?
C14 C141 C11' . . . 110.7(4) ?
C142 C141 C143 . . . 107.5(5) ?
C142 C141 C11' . . . 110.8(5) ?
C143 C141 C11' . . . 106.5(5) ?
C141 C142 H142a . . . 112.5 ?
C141 C142 H142b . . . 112.1 ?
C141 C142 H142c . . . 114.1 ?
H142a C142 H142b . . . 106.9 ?
H142a C142 H142c . . . 104.6 ?
H142b C142 H142c . . . 106.1 ?
C141 C143 H143a . . . 110.8 ?
C141 C143 H143b . . . 111.8 ?
C141 C143 H143c . . . 113.4 ?
H143a C143 H143b . . . 106.4 ?
H143a C143 H143c . . . 107.7 ?
H143b C143 H143c . . . 106.4 ?
C14 C15 C16 . . . 122.4(5) ?
C14 C15 H15 . . . 118.3 ?
C16 C15 H15 . . . 119.4 ?
C11 C16 C15 . . . 118.6(4) ?
C11 C16 C4 . . . 121.0(4) ?
C15 C16 C4 . . . 120.3(4) ?
C141 C11' C12' . . . 123.3(6) ?
C141 C11' C16' . . . 120.9(5) ?
C12' C11' C16' . . . 115.7(6) ?
C11' C12' C13' . . . 123.4(7) ?
C11' C12' H12' . . . 119.5 ?
C13' C12' H12' . . . 117.1 ?
C12' C13' C14' . . . 120.2(8) ?
C12' C13' H13' . . . 118.0 ?
C14' C13' H13' . . . 121.6 ?
C13' C14' C15' . . . 117.3(7) ?
C13' C14' H14' . . . 114.7 ?
C15' C14' H14' . . . 127.7 ?
C14' C15' C16' . . . 122.5(7) ?
C14' C15' H15' . . . 114.4 ?
C16' C15' H15' . . . 123.2 ?
C11' C16' C15' . . . 120.9(6) ?
C11' C16' H16' . . . 120.7 ?
C15' C16' H16' . . . 118.4 ?
C12 C1 C26 . . . 113.0(4) ?
C12 C1 H1a . . . 110.3 ?
C12 C1 H1b . . . 109.3 ?
C26 C1 H1a . . . 108.6 ?
C26 C1 H1b . . . 109.0 ?
H1a C1 H1b . . . 106.5 ?
C21 O21 H21 . . . 96.1 ?
O21 C21 C22 . . . 118.2(4) ?
O21 C21 C26 . . . 120.1(4) ?
C22 C21 C26 . . . 121.7(4) ?
C21 C22 C23 . . . 116.5(5) ?
C21 C22 C2 . . . 123.4(4) ?
C23 C22 C2 . . . 120.0(4) ?
C22 C23 C24 . . . 123.8(5) ?
C22 C23 H23 . . . 118.3 ?
C24 C23 H23 . . . 117.8 ?
C23 C24 C241 . . . 121.3(5) ?
C23 C24 C25 . . . 117.1(5) ?
C241 C24 C25 . . . 121.4(5) ?
C24 C241 C242 . . . 111.5(6) ?
C24 C241 C243 . . . 105.6(6) ?
C24 C241 C21' . . . 110.6(5) ?
C242 C241 C243 . . . 109.4(6) ?
C242 C241 C21' . . . 107.5(6) ?
C243 C241 C21' . . . 112.2(6) ?
C241 C242 H242a . . . 109.1 ?
C241 C242 H242b . . . 115.1 ?
C241 C242 H242c . . . 116.2 ?
H242a C242 H242b . . . 105.0 ?
H242a C242 H242c . . . 102.4 ?
H242b C242 H242c . . . 107.7 ?
C241 C243 H243a . . . 110.8 ?
C241 C243 H243b . . . 112.2 ?
C241 C243 H243c . . . 107.0 ?
H243a C243 H243b . . . 109.1 ?
H243a C243 H243c . . . 106.1 ?
H243b C243 H243c . . . 111.4 ?
C24 C25 C26 . . . 121.6(5) ?
C24 C25 H25 . . . 119.9 ?
C26 C25 H25 . . . 118.5 ?
C1 C26 C21 . . . 121.5(4) ?
C1 C26 C25 . . . 119.2(4) ?
C21 C26 C25 . . . 119.3(5) ?
C241 C21' C22' . . . 120.0(6) ?
C241 C21' C26' . . . 123.2(6) ?
C22' C21' C26' . . . 116.8(6) ?
C21' C22' C23' . . . 123.0(6) ?
C21' C22' H22' . . . 120.3 ?
C23' C22' H22' . . . 116.5 ?
C22' C23' C24' . . . 118.9(7) ?
C22' C23' H23' . . . 123.6 ?
C24' C23' H23' . . . 117.3 ?
C23' C24' C25' . . . 120.4(7) ?
C23' C24' H24' . . . 123.5 ?
C25' C24' H24' . . . 116.1 ?
C24' C25' C26' . . . 119.7(7) ?
C24' C25' H25' . . . 122.5 ?
C26' C25' H25' . . . 117.6 ?
C21' C26' C25' . . . 121.3(7) ?
C21' C26' H26' . . . 120.1 ?
C25' C26' H26' . . . 118.6 ?
C22 C2 C36 . . . 113.0(4) ?
C22 C2 H2a . . . 108.2 ?
C22 C2 H2b . . . 110.0 ?
C36 C2 H2a . . . 108.4 ?
C36 C2 H2b . . . 110.4 ?
H2a C2 H2b . . . 106.7 ?
C31 O31 H31 . . . 108.8 ?
O31 C31 C32 . . . 119.5(4) ?
O31 C31 C36 . . . 118.8(4) ?
C32 C31 C36 . . . 121.7(4) ?
C31 C32 C33 . . . 117.4(4) ?
C31 C32 C3 . . . 122.7(4) ?
C33 C32 C3 . . . 119.9(4) ?
C32 C33 C34 . . . 123.3(4) ?
C32 C33 H33 . . . 118.5 ?
C34 C33 H33 . . . 118.2 ?
C33 C34 C341 . . . 121.6(4) ?
C33 C34 C35 . . . 116.7(4) ?
C341 C34 C35 . . . 121.7(4) ?
C34 C341 C342 . . . 110.5(4) ?
C34 C341 C343 . . . 111.3(4) ?
C34 C341 C31' . . . 110.8(4) ?
C342 C341 C343 . . . 107.9(5) ?
C342 C341 C31' . . . 109.4(5) ?
C343 C341 C31' . . . 106.8(4) ?
C341 C342 H342a . . . 112.2 ?
C341 C342 H342b . . . 110.5 ?
C341 C342 H342c . . . 113.4 ?
H342a C342 H342b . . . 107.2 ?
H342a C342 H342c . . . 107.5 ?
H342b C342 H342c . . . 105.6 ?
C341 C343 H343a . . . 112.3 ?
C341 C343 H343b . . . 110.4 ?
C341 C343 H343c . . . 113.1 ?
H343a C343 H343b . . . 107.0 ?
H343a C343 H343c . . . 108.5 ?
H343b C343 H343c . . . 105.1 ?
C34 C35 C36 . . . 122.0(4) ?
C34 C35 H35 . . . 118.1 ?
C36 C35 H35 . . . 119.8 ?
C2 C36 C31 . . . 120.7(4) ?
C2 C36 C35 . . . 120.4(4) ?
C31 C36 C35 . . . 118.8(4) ?
C341 C31' C32' . . . 123.5(5) ?
C341 C31' C36' . . . 120.9(5) ?
C32' C31' C36' . . . 115.6(5) ?
C31' C32' C33' . . . 122.5(6) ?
C31' C32' H32' . . . 117.2 ?
C33' C32' H32' . . . 120.3 ?
C32' C33' C34' . . . 120.2(6) ?
C32' C33' H33' . . . 118.4 ?
C34' C33' H33' . . . 121.4 ?
C33' C34' C35' . . . 118.9(6) ?
C33' C34' H34' . . . 118.5 ?
C35' C34' H34' . . . 122.7 ?
C34' C35' C36' . . . 120.4(6) ?
C34' C35' H35' . . . 120.2 ?
C36' C35' H35' . . . 119.3 ?
C31' C36' C35' . . . 122.4(6) ?
C31' C36' H36' . . . 117.7 ?
C35' C36' H36' . . . 119.8 ?
C32 C3 C46 . . . 114.4(4) ?
C32 C3 H3a . . . 108.1 ?
C32 C3 H3b . . . 107.1 ?
C46 C3 H3a . . . 110.4 ?
C46 C3 H3b . . . 110.1 ?
H3a C3 H3b . . . 106.4 ?
C41 O41 H41 . . . 112.1 ?
O41 C41 C42 . . . 118.8(4) ?
O41 C41 C46 . . . 118.2(4) ?
C42 C41 C46 . . . 123.0(4) ?
C41 C42 C43 . . . 117.0(5) ?
C41 C42 C4 . . . 123.2(4) ?
C43 C42 C4 . . . 119.8(4) ?
C42 C43 C44 . . . 122.8(5) ?
C42 C43 H43 . . . 119.1 ?
C44 C43 H43 . . . 118.1 ?
C43 C44 C441 . . . 121.0(5) ?
C43 C44 C45 . . . 117.3(5) ?
C441 C44 C45 . . . 121.6(5) ?
C44 C441 C442 . . . 111.1(5) ?
C44 C441 C443 . . . 106.6(5) ?
C44 C441 C41' . . . 110.0(4) ?
C442 C441 C443 . . . 107.9(5) ?
C442 C441 C41' . . . 108.1(5) ?
C443 C441 C41' . . . 113.1(5) ?
C441 C442 H442a . . . 110.3 ?
C441 C442 H442b . . . 112.7 ?
C441 C442 H442c . . . 114.7 ?
H442a C442 H442b . . . 104.9 ?
H442a C442 H442c . . . 106.1 ?
H442b C442 H442c . . . 107.5 ?
C441 C443 H443a . . . 112.9 ?
C441 C443 H443b . . . 110.9 ?
C441 C443 H443c . . . 108.3 ?
H443a C443 H443b . . . 109.9 ?
H443a C443 H443c . . . 107.7 ?
H443b C443 H443c . . . 106.8 ?
C44 C45 C46 . . . 122.6(5) ?
C44 C45 H45 . . . 118.7 ?
C46 C45 H45 . . . 118.7 ?
C3 C46 C41 . . . 123.0(4) ?
C3 C46 C45 . . . 119.8(4) ?
C41 C46 C45 . . . 117.2(4) ?
C441 C41' C42' . . . 120.9(5) ?
C441 C41' C46' . . . 122.5(5) ?
C42' C41' C46' . . . 116.5(5) ?
C41' C42' C43' . . . 123.3(6) ?
C41' C42' H42' . . . 119.8 ?
C43' C42' H42' . . . 117.0 ?
C42' C43' C44' . . . 119.5(6) ?
C42' C43' H43' . . . 120.6 ?
C44' C43' H43' . . . 119.8 ?
C43' C44' C45' . . . 119.5(6) ?
C43' C44' H44' . . . 121.0 ?
C45' C44' H44' . . . 119.6 ?
C44' C45' C46' . . . 121.2(7) ?
C44' C45' H45' . . . 121.8 ?
C46' C45' H45' . . . 117.0 ?
C41' C46' C45' . . . 120.0(6) ?
C41' C46' H46' . . . 118.9 ?
C45' C46' H46' . . . 121.0 ?
C16 C4 C42 . . . 113.1(4) ?
C16 C4 H4a . . . 107.4 ?
C16 C4 H4b . . . 108.6 ?
C42 C4 H4a . . . 110.4 ?
C42 C4 H4b . . . 110.5 ?
H4a C4 H4b . . . 106.7 ?
C01 C011 H011a . . . 109.5 ?
C01 C011 H011b . . . 109.7 ?
C01 C011 H011c . . . 126.3 ?
H011a C011 H011b . . . 105.1 ?
H011a C011 H011c . . . 101.7 ?
H011b C011 H011c . . . 102.7 ?
C011 C01 C02 . . . 119.3(7) ?
C011 C01 C06 . . . 120.1(8) ?
C02 C01 C06 . . . 120.7(8) ?
C01 C02 C03 . . . 122.7(13) ?
C01 C02 H02 . . . 119.9 ?
C03 C02 H02 . . . 117.3 ?
C02 C03 C04 . . . 121.4(18) ?
C02 C03 H03 . . . 124 ?
C04 C03 H03 . . . 114.3 ?
C03 C04 C05 . . . 126.0(12) ?
C03 C04 H04 . . . 115.8 ?
C05 C04 H04 . . . 117.9 ?
C04 C05 C06 . . . 103.0(10) ?
C04 C05 H05 . . . 128.7 ?
C06 C05 H05 . . . 128.2 ?
C01 C06 C05 . . . 126.0(10) ?
C01 C06 H06 . . . 116.1 ?
C05 C06 H06 . . . 117.9 ?
C01' C011' H011'a . . . 113.5 ?
C01' C011' H011'c . . . 120.1 ?
C01' C011' H011'b . . . 119.3 ?
H011'a C011' H011'c . . . 99.9 ?
H011'a C011' H011'b . . . 98.8 ?
H011'c C011' H011'b . . . 101.6 ?
C011' C01' C02' . . . 119.7(13) ?
C011' C01' C06' . . . 120.7(13) ?
C02' C01' C06' . . . 118.7(10) ?
C01' C02' C03' . . . 120.9(11) ?
C01' C02' H02' . . . 115.5 ?
C03' C02' H02' . . . 123.6 ?
C02' C03' C04' . . . 118.1(11) ?
C02' C03' H03' . . . 120.0 ?
C04' C03' H03' . . . 121.8 ?
C03' C04' C05' . . . 122.4(12) ?
C03' C04' H04' . . . 123.2 ?
C05' C04' H04' . . . 114.4 ?
C04' C05' C06' . . . 121.6(13) ?
C04' C05' H05' . . . 129.4 ?
C06' C05' H05' . . . 109.0 ?
C01' C06' C05' . . . 118.0(11) ?
C01' C06' H06' . . . 110.1 ?
C05' C06' H06' . . . 131.6 ?

loop_
_geom_bond_atom_site_label_1
_geom_bond_atom_site_label_2
_geom_bond_site_symmetry_1
_geom_bond_site_symmetry_2
_geom_bond_distance
_geom_bond_publ_flag
O11 C11 . . 1.387(6) ?
O11 H11 . . 1.262 ?
C11 C12 . . 1.406(7) ?
C11 C16 . . 1.397(7) ?
C12 C13 . . 1.386(7) ?
C12 C1 . . 1.519(7) ?
C13 C14 . . 1.393(7) ?
C13 H13 . . .976 ?
C14 C141 . . 1.525(7) ?
C14 C15 . . 1.400(7) ?
C141 C142 . . 1.534(8) ?
C141 C143 . . 1.563(9) ?
C141 C11' . . 1.539(8) ?
C142 H142a . . .975 ?
C142 H142b . . .956 ?
C142 H142c . . .980 ?
C143 H143a . . .960 ?
C143 H143b . . .977 ?
C143 H143c . . .958 ?
C15 C16 . . 1.389(7) ?
C15 H15 . . .981 ?
C16 C4 . . 1.520(7) ?
C11' C12' . . 1.334(9) ?
C11' C16' . . 1.379(9) ?
C12' C13' . . 1.390(12) ?
C12' H12' . . .995 ?
C13' C14' . . 1.358(12) ?
C13' H13' . . 1.023 ?
C14' C15' . . 1.333(12) ?
C14' H14' . . 1.031 ?
C15' C16' . . 1.383(10) ?
C15' H15' . . .944 ?
C16' H16' . . .988 ?
C1 C26 . . 1.537(7) ?
C1 H1a . . .967 ?
C1 H1b . . .968 ?
O21 C21 . . 1.385(6) ?
O21 H21 . . .922 ?
C21 C22 . . 1.404(7) ?
C21 C26 . . 1.385(7) ?
C22 C23 . . 1.393(7) ?
C22 C2 . . 1.505(7) ?
C23 C24 . . 1.389(8) ?
C23 H23 . . 1.003 ?
C24 C241 . . 1.543(9) ?
C24 C25 . . 1.394(7) ?
C241 C242 . . 1.537(12) ?
C241 C243 . . 1.537(11) ?
C241 C21' . . 1.522(9) ?
C242 H242a . . 1.012 ?
C242 H242b . . .943 ?
C242 H242c . . .971 ?
C243 H243a . . .984 ?
C243 H243b . . .919 ?
C243 H243c . . .969 ?
C25 C26 . . 1.385(7) ?
C25 H25 . . .978 ?
C21' C22' . . 1.376(9) ?
C21' C26' . . 1.376(9) ?
C22' C23' . . 1.372(10) ?
C22' H22' . . 1.004 ?
C23' C24' . . 1.370(12) ?
C23' H23' . . .941 ?
C24' C25' . . 1.360(12) ?
C24' H24' . . .986 ?
C25' C26' . . 1.395(11) ?
C25' H25' . . .987 ?
C26' H26' . . 1.011 ?
C2 C36 . . 1.517(7) ?
C2 H2a . . .979 ?
C2 H2b . . .953 ?
O31 C31 . . 1.379(6) ?
O31 H31 . . 1.259 ?
C31 C32 . . 1.400(7) ?
C31 C36 . . 1.393(7) ?
C32 C33 . . 1.387(7) ?
C32 C3 . . 1.506(7) ?
C33 C34 . . 1.407(7) ?
C33 H33 . . .963 ?
C34 C341 . . 1.516(7) ?
C34 C35 . . 1.398(7) ?
C341 C342 . . 1.547(8) ?
C341 C343 . . 1.558(9) ?
C341 C31' . . 1.532(7) ?
C342 H342a . . .952 ?
C342 H342b . . .976 ?
C342 H342c . . .969 ?
C343 H343a . . .943 ?
C343 H343b . . .986 ?
C343 H343c . . .967 ?
C35 C36 . . 1.393(7) ?
C35 H35 . . .982 ?
C31' C32' . . 1.366(8) ?
C31' C36' . . 1.362(8) ?
C32' C33' . . 1.401(10) ?
C32' H32' . . 1.011 ?
C33' C34' . . 1.341(9) ?
C33' H33' . . .995 ?
C34' C35' . . 1.355(9) ?
C34' H34' . . .976 ?
C35' C36' . . 1.394(10) ?
C35' H35' . . .956 ?
C36' H36' . . .996 ?
C3 C46 . . 1.522(7) ?
C3 H3a . . .966 ?
C3 H3b . . .971 ?
O41 C41 . . 1.398(6) ?
O41 H41 . . 1.249 ?
C41 C42 . . 1.393(7) ?
C41 C46 . . 1.392(7) ?
C42 C43 . . 1.396(7) ?
C42 C4 . . 1.510(7) ?
C43 C44 . . 1.385(8) ?
C43 H43 . . .980 ?
C44 C441 . . 1.542(8) ?
C44 C45 . . 1.400(7) ?
C441 C442 . . 1.544(10) ?
C441 C443 . . 1.516(9) ?
C441 C41' . . 1.531(8) ?
C442 H442a . . .987 ?
C442 H442b . . .970 ?
C442 H442c . . .952 ?
C443 H443a . . .942 ?
C443 H443b . . .953 ?
C443 H443c . . .983 ?
C45 C46 . . 1.390(7) ?
C45 H45 . . .996 ?
C41' C42' . . 1.391(8) ?
C41' C46' . . 1.388(9) ?
C42' C43' . . 1.360(8) ?
C42' H42' . . .996 ?
C43' C44' . . 1.372(10) ?
C43' H43' . . .939 ?
C44' C45' . . 1.359(11) ?
C44' H44' . . .972 ?
C45' C46' . . 1.401(10) ?
C45' H45' . . 1.008 ?
C46' H46' . . .989 ?
C4 H4a . . .974 ?
C4 H4b . . .960 ?
C011 C01 . . 1.423(10) ?
C011 H011a . . .933 ?
C011 H011b . . .919 ?
C011 H011c . . 1.039 ?
C01 C02 . . 1.337(11) ?
C01 C06 . . 1.324(11) ?
C02 C03 . . 1.229(17) ?
C02 H02 . . .909 ?
C03 C04 . . 1.22(2) ?
C03 H03 . . .83 ?
C04 C05 . . 1.62(2) ?
C04 H04 . . .909 ?
C05 C06 . . 1.39(2) ?
C05 H05 . . .892 ?
C06 H06 . . .912 ?
C011' C01' . . 1.135(18) ?
C011' H011'a . . 1.041 ?
C011' H011'c . . .993 ?
C011' H011'b . . 1.009 ?
C01' C02' . . 1.406(15) ?
C01' C06' . . 1.452(17) ?
C02' C03' . . 1.21(2) ?
C02' H02' . . .984 ?
C03' C04' . . 1.54(2) ?
C03' H03' . . .917 ?
C04' C05' . . 1.21(2) ?
C04' H04' . . .893 ?
C05' C06' . . 1.33(2) ?
C05' H05' . . .916 ?
C06' H06' . . .996 ?

loop_
_geom_hbond_atom_site_label_D
_geom_hbond_atom_site_label_H
_geom_hbond_atom_site_label_A
_geom_hbond_site_symmetry_D
_geom_hbond_site_symmetry_H
_geom_hbond_site_symmetry_A
_geom_hbond_distance_DH
_geom_hbond_distance_HA
_geom_hbond_distance_DA
_geom_hbond_angle_DHA
_geom_hbond_publ_flag
? ? ? ? ? ? ? ? ? ? ?

loop_
_geom_torsion_atom_site_label_1
_geom_torsion_atom_site_label_2
_geom_torsion_atom_site_label_3
_geom_torsion_atom_site_label_4
_geom_torsion_site_symmetry_1
_geom_torsion_site_symmetry_2
_geom_torsion_site_symmetry_3
_geom_torsion_site_symmetry_4
_geom_torsion
_geom_torsion_publ_flag
? ? ? ? ? ? ? ? ? ?

loop_
_cod_related_entry_id
_cod_related_entry_database
_cod_related_entry_code
1 ChemSpider 30653715
